data_7044385
loop_
_publ_author_name
'Izod, Keith'
'Evans, Peter'
'Waddell, Paul G.'

_publ_section_title
;
 Desolvation and aggregation of sterically demanding alkali metal
 diarylphosphides
;
_journal_name_full 'Dalton Trans.'
_journal_paper_doi 10.1039/C7DT02238G
_journal_year 2017
_chemical_formula_moiety 'C64 H100 Na2 O4 P2'
_chemical_formula_sum 'C64 H100 Na2 O4 P2'
_chemical_formula_weight 1041.35
_space_group_crystal_system orthorhombic
_space_group_IT_number 61
_space_group_name_Hall '-P 2ac 2ab'
_space_group_name_H-M_alt 'P b c a'
_symmetry_space_group_name_Hall '-P 2ac 2ab'
_symmetry_space_group_name_H-M 'P b c a'
_atom_sites_solution_hydrogens geom
_atom_sites_solution_primary dual
_audit_creation_date 2017-04-13
_audit_creation_method
;
Olex2 1.2
(compiled Mar 28 2017 19:34:44 for OlexSys, GUI svn.r5335)
;
_audit_update_record
;
2017-06-20 deposited with the CCDC.
2017-07-20 downloaded from the CCDC.
;
_cell_angle_alpha 90
_cell_angle_beta 90
_cell_angle_gamma 90
_cell_formula_units_Z 4
_cell_length_a 18.7669(6)
_cell_length_b 16.8927(5)
_cell_length_c 19.9516(6)
_cell_measurement_reflns_used 7591
_cell_measurement_temperature 150.0(2)
_cell_measurement_theta_max 27.4950
_cell_measurement_theta_min 3.5920
_cell_volume 6325.1(3)
_computing_cell_refinement 'CrysAlisPro 1.171.38.42b (Rigaku OD, 2015)'
_computing_data_collection 'CrysAlisPro 1.171.38.42b (Rigaku OD, 2015)'
_computing_data_reduction 'CrysAlisPro 1.171.38.42b (Rigaku OD, 2015)'
_computing_molecular_graphics 'Olex2 (Dolomanov et al., 2009)'
_computing_publication_material 'Olex2 (Dolomanov et al., 2009)'
_computing_structure_refinement 'XL (Sheldrick, 2008)'
_computing_structure_solution 'ShelXT (Sheldrick, 2015)'
_diffrn_ambient_environment air
_diffrn_ambient_temperature 150.0(2)
_diffrn_detector 'CCD plate'
_diffrn_detector_area_resol_mean 10.3968
_diffrn_detector_type Atlas
_diffrn_measured_fraction_theta_full 0.997
_diffrn_measured_fraction_theta_max 0.881
_diffrn_measurement_details
;
List of Runs (angles in degrees, time in seconds):

  # Type    Start    End  Width  t~exp~   \w     \q     \k     \f   Frames
#--------------------------------------------------------------------------
  1  \w    -55.00  28.00   1.00   10.00    --   10.16 -38.00-150.00   83
  2  \w    -19.00  43.00   1.00   10.00    --   10.16 -19.00  60.00   62
  3  \w      4.00  43.00   1.00   10.00    --   10.16 -99.00 -30.00   39
;
_diffrn_measurement_device 'four-circle diffractometer'
_diffrn_measurement_device_type 'Xcalibur, Atlas, Gemini ultra'
_diffrn_measurement_method '\w scans'
_diffrn_orient_matrix_type 'CrysAlisPro convention (1999,Acta A55,543-557)'
_diffrn_orient_matrix_UB_11 -0.0335365000
_diffrn_orient_matrix_UB_12 0.0030141000
_diffrn_orient_matrix_UB_13 -0.0162140000
_diffrn_orient_matrix_UB_21 -0.0022546000
_diffrn_orient_matrix_UB_22 0.0403758000
_diffrn_orient_matrix_UB_23 0.0095116000
_diffrn_orient_matrix_UB_31 0.0172928000
_diffrn_orient_matrix_UB_32 0.0110927000
_diffrn_orient_matrix_UB_33 -0.0301779000
_diffrn_radiation_monochromator graphite
_diffrn_radiation_probe x-ray
_diffrn_radiation_type MoK\a
_diffrn_radiation_wavelength 0.71073
_diffrn_reflns_av_R_equivalents 0.0429
_diffrn_reflns_av_unetI/netI 0.0471
_diffrn_reflns_Laue_measured_fraction_full 0.997
_diffrn_reflns_Laue_measured_fraction_max 0.881
_diffrn_reflns_limit_h_max 25
_diffrn_reflns_limit_h_min -18
_diffrn_reflns_limit_k_max 20
_diffrn_reflns_limit_k_min -22
_diffrn_reflns_limit_l_max 21
_diffrn_reflns_limit_l_min -24
_diffrn_reflns_number 28208
_diffrn_reflns_point_group_measured_fraction_full 0.997
_diffrn_reflns_point_group_measured_fraction_max 0.881
_diffrn_reflns_theta_full 25.242
_diffrn_reflns_theta_max 28.773
_diffrn_reflns_theta_min 3.402
_diffrn_source 'fine-focus sealed X-ray tube'
_diffrn_source_type 'Enhance (Mo) X-ray Source'
_exptl_absorpt_coefficient_mu 0.125
_exptl_absorpt_correction_T_max 0.977
_exptl_absorpt_correction_T_min 0.967
_exptl_absorpt_correction_type analytical
_exptl_absorpt_process_details
;
CrysAlisPro 1.171.38.42b (Rigaku Oxford Diffraction, 2015)
Analytical numeric absorption correction using a multifaceted crystal
            model based on expressions derived by R.C. Clark & J.S. Reid.
(Clark, R. C. & Reid, J. S. (1995). Acta Cryst. A51, 887-897)
Empirical absorption correction using spherical harmonics,
 implemented in SCALE3 ABSPACK scaling algorithm.
;
_exptl_crystal_colour yellow
_exptl_crystal_colour_primary yellow
_exptl_crystal_density_diffrn 1.094
_exptl_crystal_description octahedral
_exptl_crystal_F_000 2272
_exptl_crystal_size_max 0.4
_exptl_crystal_size_mid 0.34
_exptl_crystal_size_min 0.2
_refine_diff_density_max 0.263
_refine_diff_density_min -0.200
_refine_diff_density_rms 0.044
_refine_ls_extinction_method none
_refine_ls_goodness_of_fit_ref 1.026
_refine_ls_hydrogen_treatment constr
_refine_ls_matrix_type full
_refine_ls_number_parameters 378
_refine_ls_number_reflns 7244
_refine_ls_number_restraints 161
_refine_ls_restrained_S_all 1.028
_refine_ls_R_factor_all 0.0847
_refine_ls_R_factor_gt 0.0499
_refine_ls_shift/su_max 0.001
_refine_ls_shift/su_mean 0.000
_refine_ls_structure_factor_coef Fsqd
_refine_ls_weighting_details 'w=1/[\s^2^(Fo^2^)+(0.0505P)^2^+2.1441P] where P=(Fo^2^+2Fc^2^)/3'
_refine_ls_weighting_scheme calc
_refine_ls_wR_factor_gt 0.1095
_refine_ls_wR_factor_ref 0.1268
_reflns_Friedel_coverage 0.000
_reflns_number_gt 4969
_reflns_number_total 7244
_reflns_threshold_expression 'I > 2\s(I)'
_cod_data_source_file c7dt02238g2.cif
_cod_data_source_block 3a
_cod_original_cell_volume 6325.2(3)
_cod_database_code 7044385
_shelx_shelxl_version_number 2014/7
_chemical_oxdiff_formula 'C32 H50 Na1 O2 P1'
_shelx_space_group_comment
;
The symmetry employed for this shelxl refinement is uniquely defined
by the following loop, which should always be used as a source of
symmetry information in preference to the above space-group names.
They are only intended as comments.
;
_reflns_odcompleteness_completeness 99.56
_reflns_odcompleteness_iscentric 1
_reflns_odcompleteness_theta 25.30
_olex2_refinement_description
;
1. Fixed Uiso
 At 1.2 times of:
  All C(H) groups, All C(H,H) groups
 At 1.5 times of:
  All C(H,H,H) groups
2. Restrained distances
 Na1-O1B \\sim Na1-O1A
 with sigma of 0.02
3. Uiso/Uaniso restraints and constraints
O1A \\sim C29A \\sim C30A \\sim C31A \\sim C32A \\sim O1B \\sim C29B \\sim C30B
\\sim C31B \\sim C32B: within 2A with sigma of 0.04 and sigma for terminal
atoms of 0.08
4. Same fragment restrains
{O1A, C29A, C30A, C31A, C32A} sigma for 1-2: 0.02, 1-3: 0.02
as
{O1B, C29B, C30B, C31B, C32B}
5. Others
 Fixed Sof: O1A(0.62679) C29A(0.62679) H29A(0.62679) H29B(0.62679)
 C30A(0.62679) H30A(0.62679) H30B(0.62679) C31A(0.62679) H31A(0.62679)
 H31B(0.62679) C32A(0.62679) H32A(0.62679) H32B(0.62679) O1B(0.37321)
 C29B(0.37321) H29C(0.37321) H29D(0.37321) C30B(0.37321) H30C(0.37321)
 H30D(0.37321) C31B(0.37321) H31C(0.37321) H31D(0.37321) C32B(0.37321)
 H32C(0.37321) H32D(0.37321)
6.a Ternary CH refined with riding coordinates:
 C7(H7), C10(H10), C19(H19), C22(H22)
6.b Secondary CH2 refined with riding coordinates:
 C25(H25A,H25B), C26(H26A,H26B), C27(H27A,H27B), C28(H28A,H28B), C29A(H29A,
 H29B), C30A(H30A,H30B), C31A(H31A,H31B), C32A(H32A,H32B), C29B(H29C,H29D),
 C30B(H30C,H30D), C31B(H31C,H31D), C32B(H32C,H32D)
6.c Aromatic/amide H refined with riding coordinates:
 C3(H3), C4(H4), C5(H5), C15(H15), C16(H16), C17(H17)
6.d Idealised Me refined as rotating group:
 C8(H8A,H8B,H8C), C9(H9A,H9B,H9C), C11(H11A,H11B,H11C), C12(H12A,H12B,H12C),
 C20(H20A,H20B,H20C), C21(H21A,H21B,H21C), C23(H23A,H23B,H23C), C24(H24A,H24B,
 H24C)
;
_olex2_submission_special_instructions 'No special instructions were received'
_oxdiff_exptl_absorpt_empirical_details
;
Empirical correction (ABSPACK) includes:
- Absorption correction using spherical harmonics
- Frame scaling
;
_oxdiff_exptl_absorpt_empirical_full_max 1.019
_oxdiff_exptl_absorpt_empirical_full_min 0.981

loop_
_space_group_symop_operation_xyz
'x, y, z'
'-x+1/2, -y, z+1/2'
'-x, y+1/2, -z+1/2'
'x+1/2, -y+1/2, -z'
'-x, -y, -z'
'x-1/2, y, -z-1/2'
'x, -y-1/2, z-1/2'
'-x-1/2, y-1/2, z'

loop_
_atom_site_label
_atom_site_type_symbol
_atom_site_fract_x
_atom_site_fract_y
_atom_site_fract_z
_atom_site_U_iso_or_equiv
_atom_site_adp_type
_atom_site_occupancy
_atom_site_site_symmetry_order
_atom_site_calc_flag
_atom_site_refinement_flags_posn
_atom_site_refinement_flags_adp
_atom_site_refinement_flags_occupancy
_atom_site_disorder_assembly
_atom_site_disorder_group
P1 P 0.46740(2) 0.60433(2) 0.42627(2) 0.02301(12) Uani 1 1 d . . . . .
Na1 Na 0.58984(4) 0.51222(4) 0.47253(3) 0.03591(19) Uani 1 1 d D . . . .
O1 O 0.70662(7) 0.55783(9) 0.47190(8) 0.0552(4) Uani 1 1 d . . . . .
C1 C 0.43656(9) 0.70898(10) 0.41819(8) 0.0253(4) Uani 1 1 d . . . . .
C2 C 0.37129(9) 0.72633(10) 0.38501(9) 0.0307(4) Uani 1 1 d . . . . .
C3 C 0.35123(11) 0.80450(12) 0.37394(10) 0.0411(5) Uani 1 1 d . . . . .
H3 H 0.3079 0.8151 0.3510 0.049 Uiso 1 1 calc R . . . .
C4 C 0.39246(12) 0.86700(12) 0.39541(11) 0.0480(5) Uani 1 1 d . . . . .
H4 H 0.3789 0.9200 0.3858 0.058 Uiso 1 1 calc R . . . .
C5 C 0.45333(11) 0.85142(11) 0.43088(10) 0.0429(5) Uani 1 1 d . . . . .
H5 H 0.4807 0.8944 0.4477 0.051 Uiso 1 1 calc R . . . .
C6 C 0.47632(10) 0.77404(10) 0.44305(9) 0.0320(4) Uani 1 1 d . . . . .
C7 C 0.31979(9) 0.66325(11) 0.36078(9) 0.0336(4) Uani 1 1 d . . . . .
H7 H 0.3395 0.6106 0.3744 0.040 Uiso 1 1 calc R . . . .
C8 C 0.31219(11) 0.66309(13) 0.28455(10) 0.0439(5) Uani 1 1 d . . . . .
H8A H 0.2912 0.7133 0.2699 0.066 Uiso 1 1 calc GR . . . .
H8B H 0.2812 0.6192 0.2709 0.066 Uiso 1 1 calc GR . . . .
H8C H 0.3592 0.6566 0.2640 0.066 Uiso 1 1 calc GR . . . .
C9 C 0.24652(10) 0.67253(14) 0.39429(11) 0.0485(5) Uani 1 1 d . . . . .
H9A H 0.2524 0.6733 0.4431 0.073 Uiso 1 1 calc GR . . . .
H9B H 0.2159 0.6280 0.3815 0.073 Uiso 1 1 calc GR . . . .
H9C H 0.2246 0.7222 0.3796 0.073 Uiso 1 1 calc GR . . . .
C10 C 0.54473(10) 0.76547(11) 0.48306(10) 0.0383(5) Uani 1 1 d . . . . .
H10 H 0.5566 0.7078 0.4854 0.046 Uiso 1 1 calc R . . . .
C11 C 0.53501(13) 0.79559(14) 0.55482(11) 0.0560(6) Uani 1 1 d . . . . .
H11A H 0.5239 0.8523 0.5539 0.084 Uiso 1 1 calc GR . . . .
H11B H 0.5791 0.7870 0.5802 0.084 Uiso 1 1 calc GR . . . .
H11C H 0.4959 0.7668 0.5763 0.084 Uiso 1 1 calc GR . . . .
C12 C 0.60778(12) 0.80817(14) 0.45024(13) 0.0569(6) Uani 1 1 d . . . . .
H12A H 0.6139 0.7889 0.4043 0.085 Uiso 1 1 calc GR . . . .
H12B H 0.6512 0.7977 0.4760 0.085 Uiso 1 1 calc GR . . . .
H12C H 0.5985 0.8653 0.4495 0.085 Uiso 1 1 calc GR . . . .
C13 C 0.46624(8) 0.57239(10) 0.33695(8) 0.0243(3) Uani 1 1 d . . . . .
C14 C 0.42523(9) 0.50609(10) 0.31612(8) 0.0297(4) Uani 1 1 d . . . . .
C15 C 0.42770(11) 0.48107(12) 0.24954(9) 0.0411(5) Uani 1 1 d . . . . .
H15 H 0.4006 0.4363 0.2363 0.049 Uiso 1 1 calc R . . . .
C16 C 0.46856(12) 0.51984(13) 0.20272(10) 0.0482(5) Uani 1 1 d . . . . .
H16 H 0.4697 0.5020 0.1576 0.058 Uiso 1 1 calc R . . . .
C17 C 0.50799(11) 0.58505(12) 0.22195(9) 0.0423(5) Uani 1 1 d . . . . .
H17 H 0.5355 0.6125 0.1894 0.051 Uiso 1 1 calc R . . . .
C18 C 0.50824(9) 0.61132(10) 0.28779(9) 0.0305(4) Uani 1 1 d . . . . .
C19 C 0.37848(10) 0.46026(11) 0.36423(9) 0.0352(4) Uani 1 1 d . . . . .
H19 H 0.3678 0.4961 0.4029 0.042 Uiso 1 1 calc R . . . .
C20 C 0.41731(13) 0.38878(12) 0.39216(10) 0.0501(6) Uani 1 1 d . . . . .
H20A H 0.4294 0.3526 0.3555 0.075 Uiso 1 1 calc GR . . . .
H20B H 0.3866 0.3614 0.4244 0.075 Uiso 1 1 calc GR . . . .
H20C H 0.4610 0.4061 0.4147 0.075 Uiso 1 1 calc GR . . . .
C21 C 0.30686(13) 0.43505(16) 0.33417(12) 0.0629(7) Uani 1 1 d . . . . .
H21A H 0.2846 0.4805 0.3120 0.094 Uiso 1 1 calc GR . . . .
H21B H 0.2756 0.4158 0.3699 0.094 Uiso 1 1 calc GR . . . .
H21C H 0.3146 0.3928 0.3014 0.094 Uiso 1 1 calc GR . . . .
C22 C 0.55440(10) 0.68241(12) 0.30385(10) 0.0410(5) Uani 1 1 d . . . . .
H22 H 0.5537 0.6898 0.3536 0.049 Uiso 1 1 calc R . . . .
C23 C 0.52412(15) 0.75773(13) 0.27207(12) 0.0621(7) Uani 1 1 d . . . . .
H23A H 0.5265 0.7534 0.2231 0.093 Uiso 1 1 calc GR . . . .
H23B H 0.5521 0.8035 0.2868 0.093 Uiso 1 1 calc GR . . . .
H23C H 0.4744 0.7645 0.2860 0.093 Uiso 1 1 calc GR . . . .
C24 C 0.63211(13) 0.66999(18) 0.28285(15) 0.0748(8) Uani 1 1 d . . . . .
H24A H 0.6506 0.6217 0.3038 0.112 Uiso 1 1 calc GR . . . .
H24B H 0.6607 0.7155 0.2973 0.112 Uiso 1 1 calc GR . . . .
H24C H 0.6348 0.6649 0.2340 0.112 Uiso 1 1 calc GR . . . .
C25 C 0.73571(14) 0.63327(15) 0.45730(15) 0.0685(7) Uani 1 1 d . . . . .
H25A H 0.7413 0.6646 0.4989 0.082 Uiso 1 1 calc R . . . .
H25B H 0.7041 0.6626 0.4263 0.082 Uiso 1 1 calc R . . . .
C26 C 0.80680(15) 0.61892(19) 0.42542(16) 0.0834(9) Uani 1 1 d . . . . .
H26A H 0.8044 0.6284 0.3765 0.100 Uiso 1 1 calc R . . . .
H26B H 0.8434 0.6543 0.4450 0.100 Uiso 1 1 calc R . . . .
C27 C 0.82403(15) 0.53428(17) 0.43972(16) 0.0765(8) Uani 1 1 d . . . . .
H27A H 0.8249 0.5028 0.3979 0.092 Uiso 1 1 calc R . . . .
H27B H 0.8708 0.5295 0.4622 0.092 Uiso 1 1 calc R . . . .
C28 C 0.76562(12) 0.50745(15) 0.48454(14) 0.0635(7) Uani 1 1 d . . . . .
H28A H 0.7530 0.4517 0.4748 0.076 Uiso 1 1 calc R . . . .
H28B H 0.7804 0.5114 0.5320 0.076 Uiso 1 1 calc R . . . .
O1A O 0.6033(2) 0.4107(3) 0.3935(2) 0.0424(10) Uani 0.6268 1 d D U P A 1
C29A C 0.6385(7) 0.3378(5) 0.4041(4) 0.054(2) Uani 0.6268 1 d D U P A 1
H29A H 0.6068 0.2929 0.3928 0.064 Uiso 0.6268 1 calc R . P A 1
H29B H 0.6536 0.3327 0.4514 0.064 Uiso 0.6268 1 calc R . P A 1
C30A C 0.7027(2) 0.3394(3) 0.3579(3) 0.0712(15) Uani 0.6268 1 d D U P A 1
H30A H 0.7464 0.3542 0.3828 0.085 Uiso 0.6268 1 calc R . P A 1
H30B H 0.7101 0.2872 0.3365 0.085 Uiso 0.6268 1 calc R . P A 1
C31A C 0.6842(3) 0.4006(4) 0.3073(3) 0.082(2) Uani 0.6268 1 d D U P A 1
H31A H 0.6896 0.3795 0.2613 0.098 Uiso 0.6268 1 calc R . P A 1
H31B H 0.7149 0.4478 0.3123 0.098 Uiso 0.6268 1 calc R . P A 1
C32A C 0.6071(3) 0.4207(3) 0.3217(3) 0.0542(14) Uani 0.6268 1 d D U P A 1
H32A H 0.5959 0.4758 0.3085 0.065 Uiso 0.6268 1 calc R . P A 1
H32B H 0.5743 0.3841 0.2983 0.065 Uiso 0.6268 1 calc R . P A 1
O1B O 0.6288(4) 0.4269(5) 0.3978(4) 0.052(2) Uani 0.3732 1 d D U P A 2
C29B C 0.6484(14) 0.3496(9) 0.4107(6) 0.072(6) Uani 0.3732 1 d D U P A 2
H29C H 0.6112 0.3227 0.4375 0.086 Uiso 0.3732 1 calc R . P A 2
H29D H 0.6938 0.3481 0.4359 0.086 Uiso 0.3732 1 calc R . P A 2
C30B C 0.6568(8) 0.3102(5) 0.3451(5) 0.118(4) Uani 0.3732 1 d D U P A 2
H30C H 0.7024 0.2808 0.3433 0.142 Uiso 0.3732 1 calc R . P A 2
H30D H 0.6173 0.2725 0.3372 0.142 Uiso 0.3732 1 calc R . P A 2
C31B C 0.6559(8) 0.3728(6) 0.2951(4) 0.091(4) Uani 0.3732 1 d D U P A 2
H31C H 0.6201 0.3610 0.2600 0.109 Uiso 0.3732 1 calc R . P A 2
H31D H 0.7032 0.3776 0.2736 0.109 Uiso 0.3732 1 calc R . P A 2
C32B C 0.6374(6) 0.4472(5) 0.3300(4) 0.066(3) Uani 0.3732 1 d D U P A 2
H32C H 0.6760 0.4867 0.3247 0.079 Uiso 0.3732 1 calc R . P A 2
H32D H 0.5928 0.4697 0.3117 0.079 Uiso 0.3732 1 calc R . P A 2

loop_
_atom_site_aniso_label
_atom_site_aniso_U_11
_atom_site_aniso_U_22
_atom_site_aniso_U_33
_atom_site_aniso_U_23
_atom_site_aniso_U_13
_atom_site_aniso_U_12
P1 0.0235(2) 0.0229(2) 0.0227(2) 0.00096(17) -0.00077(17) 0.00153(17)
Na1 0.0272(4) 0.0451(4) 0.0354(4) 0.0048(3) 0.0044(3) 0.0060(3)
O1 0.0335(8) 0.0599(10) 0.0721(10) 0.0176(8) 0.0024(7) -0.0010(7)
C1 0.0265(9) 0.0258(8) 0.0236(8) 0.0012(7) 0.0045(7) 0.0046(7)
C2 0.0286(9) 0.0339(10) 0.0296(9) 0.0011(8) 0.0029(7) 0.0082(8)
C3 0.0377(11) 0.0400(11) 0.0457(11) 0.0031(9) -0.0019(9) 0.0150(9)
C4 0.0579(14) 0.0300(10) 0.0562(13) 0.0021(10) -0.0013(11) 0.0156(10)
C5 0.0524(13) 0.0262(9) 0.0501(12) -0.0046(9) -0.0001(10) 0.0021(9)
C6 0.0360(10) 0.0279(9) 0.0322(9) -0.0012(8) 0.0015(7) 0.0019(8)
C7 0.0241(9) 0.0403(10) 0.0365(10) 0.0030(8) -0.0021(7) 0.0066(8)
C8 0.0364(11) 0.0536(12) 0.0418(11) 0.0015(10) -0.0104(9) 0.0052(10)
C9 0.0271(10) 0.0607(14) 0.0578(13) 0.0067(11) 0.0041(9) 0.0067(10)
C10 0.0434(12) 0.0273(9) 0.0443(11) -0.0052(8) -0.0100(9) -0.0021(8)
C11 0.0691(16) 0.0483(13) 0.0506(13) -0.0080(11) -0.0172(11) 0.0023(12)
C12 0.0452(13) 0.0473(13) 0.0781(16) -0.0030(12) -0.0112(12) -0.0115(11)
C13 0.0229(8) 0.0257(8) 0.0243(8) 0.0007(7) 0.0007(7) 0.0067(7)
C14 0.0338(10) 0.0282(9) 0.0270(9) -0.0007(7) -0.0030(7) 0.0043(7)
C15 0.0549(13) 0.0363(10) 0.0322(10) -0.0053(9) -0.0055(9) 0.0015(9)
C16 0.0676(15) 0.0531(13) 0.0240(10) -0.0072(9) 0.0034(9) 0.0098(11)
C17 0.0518(13) 0.0453(12) 0.0297(10) 0.0051(9) 0.0111(9) 0.0074(10)
C18 0.0293(9) 0.0321(9) 0.0302(9) 0.0036(7) 0.0062(7) 0.0069(7)
C19 0.0426(11) 0.0311(9) 0.0320(10) -0.0014(8) -0.0034(8) -0.0079(8)
C20 0.0764(16) 0.0348(11) 0.0390(12) 0.0022(9) 0.0056(10) 0.0007(11)
C21 0.0625(16) 0.0687(16) 0.0575(14) 0.0036(12) -0.0107(12) -0.0339(13)
C22 0.0367(11) 0.0418(11) 0.0444(11) 0.0029(9) 0.0169(9) -0.0059(9)
C23 0.090(2) 0.0396(12) 0.0563(14) 0.0135(11) 0.0185(13) -0.0116(12)
C24 0.0435(14) 0.095(2) 0.0859(19) -0.0151(16) 0.0315(13) -0.0193(14)
C25 0.0696(18) 0.0495(14) 0.0863(19) 0.0084(13) -0.0032(14) -0.0009(13)
C26 0.0640(18) 0.092(2) 0.094(2) 0.0349(18) 0.0176(15) -0.0148(16)
C27 0.0546(16) 0.0753(19) 0.099(2) -0.0077(17) 0.0187(15) 0.0000(14)
C28 0.0449(14) 0.0526(14) 0.0931(19) 0.0151(14) -0.0066(13) -0.0001(11)
O1A 0.039(2) 0.052(2) 0.0359(16) 0.0027(14) 0.0094(15) 0.0110(17)
C29A 0.075(4) 0.035(3) 0.050(4) 0.002(3) 0.004(3) 0.003(3)
C30A 0.059(3) 0.087(4) 0.067(3) -0.029(3) -0.009(2) 0.037(3)
C31A 0.076(4) 0.116(5) 0.053(3) -0.023(3) 0.027(3) -0.019(3)
C32A 0.063(3) 0.058(3) 0.041(3) 0.002(2) 0.000(2) 0.017(2)
O1B 0.063(5) 0.053(4) 0.040(3) -0.001(3) 0.014(4) 0.021(4)
C29B 0.094(10) 0.056(8) 0.064(7) -0.014(5) -0.010(6) 0.021(8)
C30B 0.214(12) 0.069(6) 0.072(6) -0.011(5) 0.044(7) 0.016(7)
C31B 0.159(11) 0.077(6) 0.036(4) -0.011(4) 0.016(5) -0.001(7)
C32B 0.100(8) 0.070(6) 0.027(4) 0.007(4) 0.016(5) 0.020(5)

loop_
_atom_type_symbol
_atom_type_description
_atom_type_scat_dispersion_real
_atom_type_scat_dispersion_imag
_atom_type_scat_source
C C 0.0033 0.0016 'International Tables Vol C Tables 4.2.6.8 and 6.1.1.4'
H H 0.0000 0.0000 'International Tables Vol C Tables 4.2.6.8 and 6.1.1.4'
Na Na 0.0362 0.0249 'International Tables Vol C Tables 4.2.6.8 and 6.1.1.4'
O O 0.0106 0.0060 'International Tables Vol C Tables 4.2.6.8 and 6.1.1.4'
P P 0.1023 0.0942 'International Tables Vol C Tables 4.2.6.8 and 6.1.1.4'

loop_
_exptl_crystal_face_index_h
_exptl_crystal_face_index_k
_exptl_crystal_face_index_l
_exptl_crystal_face_perp_dist
-1 1 1 0.1147
1 1 -1 0.1270
-2 0 -1 0.1630
-2 -1 2 0.1331
1 1 1 0.1297
-1 -1 -1 0.1417
1 -1 1 0.1511
-1 1 -1 0.1541
1 -1 -1 0.0837
0 0 -1 0.1663

loop_
_geom_angle_atom_site_label_1
_geom_angle_atom_site_label_2
_geom_angle_atom_site_label_3
_geom_angle
_geom_angle_site_symmetry_1
_geom_angle_site_symmetry_3
Na1 P1 Na1 73.83(2) . 5_666
C1 P1 Na1 140.76(6) . .
C1 P1 Na1 124.41(5) . 5_666
C13 P1 Na1 116.56(6) . 5_666
C13 P1 Na1 99.03(5) . .
C13 P1 C1 100.84(7) . .
P1 Na1 P1 106.17(2) . 5_666
P1 Na1 Na1 54.28(2) . 5_666
P1 Na1 Na1 51.89(2) 5_666 5_666
O1 Na1 P1 123.76(5) . 5_666
O1 Na1 P1 124.27(5) . .
O1 Na1 Na1 158.62(6) . 5_666
O1 Na1 O1A 97.90(11) . .
O1A Na1 P1 105.15(13) . .
O1A Na1 P1 90.65(13) . 5_666
O1A Na1 Na1 102.93(10) . 5_666
O1B Na1 P1 113.3(2) . .
O1B Na1 P1 98.3(2) . 5_666
O1B Na1 Na1 116.54(19) . 5_666
O1B Na1 O1 84.2(2) . .
C25 O1 Na1 131.53(14) . .
C25 O1 C28 105.98(17) . .
C28 O1 Na1 122.43(13) . .
C2 C1 P1 120.13(13) . .
C6 C1 P1 122.72(13) . .
C6 C1 C2 117.14(15) . .
C1 C2 C7 123.49(15) . .
C3 C2 C1 120.17(17) . .
C3 C2 C7 116.33(16) . .
C2 C3 H3 119.1 . .
C4 C3 C2 121.76(18) . .
C4 C3 H3 119.1 . .
C3 C4 H4 120.6 . .
C5 C4 C3 118.81(18) . .
C5 C4 H4 120.6 . .
C4 C5 H5 119.1 . .
C4 C5 C6 121.81(19) . .
C6 C5 H5 119.1 . .
C1 C6 C10 123.70(15) . .
C5 C6 C1 120.11(17) . .
C5 C6 C10 116.19(16) . .
C2 C7 H7 107.6 . .
C2 C7 C8 112.20(16) . .
C2 C7 C9 111.08(16) . .
C8 C7 H7 107.6 . .
C8 C7 C9 110.48(15) . .
C9 C7 H7 107.6 . .
C7 C8 H8A 109.5 . .
C7 C8 H8B 109.5 . .
C7 C8 H8C 109.5 . .
H8A C8 H8B 109.5 . .
H8A C8 H8C 109.5 . .
H8B C8 H8C 109.5 . .
C7 C9 H9A 109.5 . .
C7 C9 H9B 109.5 . .
C7 C9 H9C 109.5 . .
H9A C9 H9B 109.5 . .
H9A C9 H9C 109.5 . .
H9B C9 H9C 109.5 . .
C6 C10 H10 107.8 . .
C6 C10 C11 111.05(17) . .
C6 C10 C12 112.53(17) . .
C11 C10 H10 107.8 . .
C11 C10 C12 109.59(17) . .
C12 C10 H10 107.8 . .
C10 C11 H11A 109.5 . .
C10 C11 H11B 109.5 . .
C10 C11 H11C 109.5 . .
H11A C11 H11B 109.5 . .
H11A C11 H11C 109.5 . .
H11B C11 H11C 109.5 . .
C10 C12 H12A 109.5 . .
C10 C12 H12B 109.5 . .
C10 C12 H12C 109.5 . .
H12A C12 H12B 109.5 . .
H12A C12 H12C 109.5 . .
H12B C12 H12C 109.5 . .
C14 C13 P1 120.97(12) . .
C18 C13 P1 121.36(13) . .
C18 C13 C14 117.63(15) . .
C13 C14 C19 122.12(15) . .
C15 C14 C13 119.95(16) . .
C15 C14 C19 117.92(16) . .
C14 C15 H15 119.3 . .
C16 C15 C14 121.43(19) . .
C16 C15 H15 119.3 . .
C15 C16 H16 120.3 . .
C15 C16 C17 119.34(18) . .
C17 C16 H16 120.3 . .
C16 C17 H17 119.3 . .
C16 C17 C18 121.34(18) . .
C18 C17 H17 119.3 . .
C13 C18 C22 122.59(16) . .
C17 C18 C13 120.28(17) . .
C17 C18 C22 117.13(16) . .
C14 C19 H19 107.1 . .
C14 C19 C20 111.21(16) . .
C14 C19 C21 113.73(16) . .
C20 C19 H19 107.1 . .
C20 C19 C21 110.13(17) . .
C21 C19 H19 107.1 . .
C19 C20 H20A 109.5 . .
C19 C20 H20B 109.5 . .
C19 C20 H20C 109.5 . .
H20A C20 H20B 109.5 . .
H20A C20 H20C 109.5 . .
H20B C20 H20C 109.5 . .
C19 C21 H21A 109.5 . .
C19 C21 H21B 109.5 . .
C19 C21 H21C 109.5 . .
H21A C21 H21B 109.5 . .
H21A C21 H21C 109.5 . .
H21B C21 H21C 109.5 . .
C18 C22 H22 107.5 . .
C18 C22 C23 111.04(18) . .
C18 C22 C24 112.21(18) . .
C23 C22 H22 107.5 . .
C23 C22 C24 110.73(19) . .
C24 C22 H22 107.5 . .
C22 C23 H23A 109.5 . .
C22 C23 H23B 109.5 . .
C22 C23 H23C 109.5 . .
H23A C23 H23B 109.5 . .
H23A C23 H23C 109.5 . .
H23B C23 H23C 109.5 . .
C22 C24 H24A 109.5 . .
C22 C24 H24B 109.5 . .
C22 C24 H24C 109.5 . .
H24A C24 H24B 109.5 . .
H24A C24 H24C 109.5 . .
H24B C24 H24C 109.5 . .
O1 C25 H25A 110.4 . .
O1 C25 H25B 110.4 . .
O1 C25 C26 106.6(2) . .
H25A C25 H25B 108.6 . .
C26 C25 H25A 110.4 . .
C26 C25 H25B 110.4 . .
C25 C26 H26A 110.6 . .
C25 C26 H26B 110.6 . .
H26A C26 H26B 108.8 . .
C27 C26 C25 105.5(2) . .
C27 C26 H26A 110.6 . .
C27 C26 H26B 110.6 . .
C26 C27 H27A 110.9 . .
C26 C27 H27B 110.9 . .
H27A C27 H27B 108.9 . .
C28 C27 C26 104.3(2) . .
C28 C27 H27A 110.9 . .
C28 C27 H27B 110.9 . .
O1 C28 C27 106.6(2) . .
O1 C28 H28A 110.4 . .
O1 C28 H28B 110.4 . .
C27 C28 H28A 110.4 . .
C27 C28 H28B 110.4 . .
H28A C28 H28B 108.6 . .
C29A O1A Na1 125.9(5) . .
C29A O1A C32A 103.1(4) . .
C32A O1A Na1 126.0(4) . .
O1A C29A H29A 110.7 . .
O1A C29A H29B 110.7 . .
O1A C29A C30A 105.4(5) . .
H29A C29A H29B 108.8 . .
C30A C29A H29A 110.7 . .
C30A C29A H29B 110.7 . .
C29A C30A H30A 111.0 . .
C29A C30A H30B 111.0 . .
H30A C30A H30B 109.0 . .
C31A C30A C29A 103.8(4) . .
C31A C30A H30A 111.0 . .
C31A C30A H30B 111.0 . .
C30A C31A H31A 110.8 . .
C30A C31A H31B 110.8 . .
C30A C31A C32A 104.5(4) . .
H31A C31A H31B 108.9 . .
C32A C31A H31A 110.8 . .
C32A C31A H31B 110.8 . .
O1A C32A C31A 102.1(4) . .
O1A C32A H32A 111.4 . .
O1A C32A H32B 111.4 . .
C31A C32A H32A 111.4 . .
C31A C32A H32B 111.4 . .
H32A C32A H32B 109.2 . .
C29B O1B Na1 125.6(7) . .
C29B O1B C32B 112.3(7) . .
C32B O1B Na1 122.1(6) . .
O1B C29B H29C 110.3 . .
O1B C29B H29D 110.3 . .
O1B C29B C30B 106.9(8) . .
H29C C29B H29D 108.6 . .
C30B C29B H29C 110.3 . .
C30B C29B H29D 110.3 . .
C29B C30B H30C 110.5 . .
C29B C30B H30D 110.5 . .
H30C C30B H30D 108.7 . .
C31B C30B C29B 106.1(7) . .
C31B C30B H30C 110.5 . .
C31B C30B H30D 110.5 . .
C30B C31B H31C 110.2 . .
C30B C31B H31D 110.2 . .
C30B C31B C32B 107.4(6) . .
H31C C31B H31D 108.5 . .
C32B C31B H31C 110.2 . .
C32B C31B H31D 110.2 . .
O1B C32B C31B 105.9(6) . .
O1B C32B H32C 110.6 . .
O1B C32B H32D 110.6 . .
C31B C32B H32C 110.6 . .
C31B C32B H32D 110.6 . .
H32C C32B H32D 108.7 . .

loop_
_geom_bond_atom_site_label_1
_geom_bond_atom_site_label_2
_geom_bond_distance
_geom_bond_site_symmetry_2
P1 Na1 3.0178(8) 5_666
P1 Na1 2.9246(8) .
P1 C1 1.8672(17) .
P1 C13 1.8622(16) .
Na1 P1 3.0178(8) 5_666
Na1 Na1 3.5698(14) 5_666
Na1 O1 2.3231(16) .
Na1 O1A 2.343(4) .
Na1 O1B 2.199(7) .
O1 C25 1.417(3) .
O1 C28 1.419(3) .
C1 C2 1.423(2) .
C1 C6 1.418(2) .
C2 C3 1.391(3) .
C2 C7 1.518(3) .
C3 H3 0.9500 .
C3 C4 1.377(3) .
C4 H4 0.9500 .
C4 C5 1.369(3) .
C5 H5 0.9500 .
C5 C6 1.398(3) .
C6 C10 1.519(3) .
C7 H7 1.0000 .
C7 C8 1.528(3) .
C7 C9 1.537(3) .
C8 H8A 0.9800 .
C8 H8B 0.9800 .
C8 H8C 0.9800 .
C9 H9A 0.9800 .
C9 H9B 0.9800 .
C9 H9C 0.9800 .
C10 H10 1.0000 .
C10 C11 1.530(3) .
C10 C12 1.533(3) .
C11 H11A 0.9800 .
C11 H11B 0.9800 .
C11 H11C 0.9800 .
C12 H12A 0.9800 .
C12 H12B 0.9800 .
C12 H12C 0.9800 .
C13 C14 1.421(2) .
C13 C18 1.420(2) .
C14 C15 1.395(2) .
C14 C19 1.513(3) .
C15 H15 0.9500 .
C15 C16 1.375(3) .
C16 H16 0.9500 .
C16 C17 1.381(3) .
C17 H17 0.9500 .
C17 C18 1.387(3) .
C18 C22 1.515(3) .
C19 H19 1.0000 .
C19 C20 1.516(3) .
C19 C21 1.532(3) .
C20 H20A 0.9800 .
C20 H20B 0.9800 .
C20 H20C 0.9800 .
C21 H21A 0.9800 .
C21 H21B 0.9800 .
C21 H21C 0.9800 .
C22 H22 1.0000 .
C22 C23 1.531(3) .
C22 C24 1.532(3) .
C23 H23A 0.9800 .
C23 H23B 0.9800 .
C23 H23C 0.9800 .
C24 H24A 0.9800 .
C24 H24B 0.9800 .
C24 H24C 0.9800 .
C25 H25A 0.9900 .
C25 H25B 0.9900 .
C25 C26 1.498(4) .
C26 H26A 0.9900 .
C26 H26B 0.9900 .
C26 C27 1.493(4) .
C27 H27A 0.9900 .
C27 H27B 0.9900 .
C27 C28 1.485(3) .
C28 H28A 0.9900 .
C28 H28B 0.9900 .
O1A C29A 1.414(7) .
O1A C32A 1.443(6) .
C29A H29A 0.9900 .
C29A H29B 0.9900 .
C29A C30A 1.517(10) .
C30A H30A 0.9900 .
C30A H30B 0.9900 .
C30A C31A 1.486(7) .
C31A H31A 0.9900 .
C31A H31B 0.9900 .
C31A C32A 1.514(7) .
C32A H32A 0.9900 .
C32A H32B 0.9900 .
O1B C29B 1.381(11) .
O1B C32B 1.404(9) .
C29B H29C 0.9900 .
C29B H29D 0.9900 .
C29B C30B 1.477(13) .
C30B H30C 0.9900 .
C30B H30D 0.9900 .
C30B C31B 1.454(10) .
C31B H31C 0.9900 .
C31B H31D 0.9900 .
C31B C32B 1.477(10) .
C32B H32C 0.9900 .
C32B H32D 0.9900 .

loop_
_exptl_oxdiff_crystal_face_indexfrac_h
_exptl_oxdiff_crystal_face_indexfrac_k
_exptl_oxdiff_crystal_face_indexfrac_l
_exptl_oxdiff_crystal_face_x
_exptl_oxdiff_crystal_face_y
_exptl_oxdiff_crystal_face_z
-1.0002 0.9990 1.0003 0.0203 0.0521 -0.0364
0.9998 1.0003 -0.9995 -0.0143 0.0286 0.0585
-2.0013 -0.0005 -1.0004 0.0833 -0.0050 -0.0044
-1.9997 -1.0010 1.9994 0.0316 -0.0169 -0.1060
1.0006 0.9998 1.0006 -0.0468 0.0476 -0.0018
-1.0006 -0.9998 -1.0006 0.0468 -0.0476 0.0018
1.0011 -0.9995 0.9998 -0.0528 -0.0331 -0.0239
-1.0011 0.9995 -0.9998 0.0528 0.0331 0.0239
1.0002 -0.9990 -1.0003 -0.0203 -0.0521 0.0364
-0.0005 0.0003 -1.0001 0.0162 -0.0095 0.0302
